data_7233144
loop_
_publ_author_name
'Yulia A. Getmanenko'
'Marina Fonari'
'Chad Risko'
'Bhupinder Sandhu'
'Elena Galan'
'Lingyun Zhu'
'Paul Tongwa'
'Do Kyung Hwang'
'Sanjeev Singh'
'He Wang'
'Shree Prakash Tiwari'
'Yueh-Lin Loo'
'Jean-Luc Bredas'
'Bernard Kippelen'
'Tatiana Timofeeva'
'Seth R. Marder'

_publ_section_title
;
 Benzo[1,2-b:6,5-b']dithiophene(dithiazole)-4,5-dione derivatives:
 synthesis, electronic properties, crystal packing and charge transport
;
_journal_name_full 'Journal of Materials Chemistry C'
_journal_page_first 1467
_journal_page_last 1481
_journal_paper_doi 10.1039/C2TC00805J
_journal_volume 1
_journal_year 2013
_chemical_formula_moiety 'C24 H2 F10 O4 S2'
_chemical_formula_sum 'C24 H2 F10 O4 S2'
_chemical_formula_weight 608.38
_chemical_name_common
;
2,7-Bis-(pentafluorobenzoyl)-benzo[1,2-b:6,5-b']dithiophene-4,5-dione
;
_chemical_name_systematic
;
2,7-Bis-(pentafluorobenzoyl)-benzo[1,2-b:6,5-b']dithiophene-4,5-dione
;
_space_group_IT_number 14
_space_group_name_Hall '-P 2yn'
_space_group_name_H-M_alt 'P 1 21/n 1'
_symmetry_cell_setting monoclinic
_symmetry_space_group_name_Hall '-P 2yn'
_symmetry_space_group_name_H-M 'P 1 21/n 1'
_atom_sites_solution_hydrogens geom
_atom_sites_solution_primary direct
_atom_sites_solution_secondary difmap
_cell_angle_alpha 90.00
_cell_angle_beta 92.118(3)
_cell_angle_gamma 90.00
_cell_formula_units_Z 4
_cell_length_a 6.9519(12)
_cell_length_b 7.8710(13)
_cell_length_c 38.831(7)
_cell_measurement_reflns_used 1092
_cell_measurement_temperature 100(2)
_cell_measurement_theta_max 25.48
_cell_measurement_theta_min 2.79
_cell_volume 2123.3(6)
_computing_cell_refinement 'SAINTPlus, v. 6.2 (Bruker, 2001)'
_computing_data_collection 'APEX2 (Bruker, 2005)'
_computing_data_reduction 'SAINTPlus, v. 6.2 (Bruker, 2001)'
_computing_molecular_graphics 'SHELXTL (Sheldrick, 2008)'
_computing_publication_material 'SHELXTL (Sheldrick, 2008)'
_computing_structure_refinement 'SHELXL-97 (Sheldrick, 2008)'
_computing_structure_solution 'SHELXS-97 (Sheldrick, 2008)'
_diffrn_ambient_temperature 100(2)
_diffrn_measured_fraction_theta_full 1.000
_diffrn_measured_fraction_theta_max 1.000
_diffrn_measurement_device_type 'Bruker APEX-II CCD'
_diffrn_measurement_method '\f and \w scans'
_diffrn_radiation_monochromator graphite
_diffrn_radiation_source 'fine-focus sealed tube'
_diffrn_radiation_type MoK\a
_diffrn_radiation_wavelength 0.71073
_diffrn_reflns_av_R_equivalents 0.0624
_diffrn_reflns_av_sigmaI/netI 0.0491
_diffrn_reflns_limit_h_max 9
_diffrn_reflns_limit_h_min -9
_diffrn_reflns_limit_k_max 10
_diffrn_reflns_limit_k_min -9
_diffrn_reflns_limit_l_max 50
_diffrn_reflns_limit_l_min -50
_diffrn_reflns_number 22506
_diffrn_reflns_theta_full 27.49
_diffrn_reflns_theta_max 27.49
_diffrn_reflns_theta_min 1.05
_exptl_absorpt_coefficient_mu 0.374
_exptl_absorpt_correction_T_max 0.7470
_exptl_absorpt_correction_T_min 0.6427
_exptl_absorpt_correction_type multi-scan
_exptl_absorpt_process_details 'SADABS (Sheldrick, 2003)'
_exptl_crystal_colour red
_exptl_crystal_density_diffrn 1.903
_exptl_crystal_density_meas ?
_exptl_crystal_density_method 'not measured'
_exptl_crystal_description plates
_exptl_crystal_F_000 1200
_exptl_crystal_size_max 0.07
_exptl_crystal_size_mid 0.05
_exptl_crystal_size_min 0.02
_refine_diff_density_max 0.392
_refine_diff_density_min -0.315
_refine_diff_density_rms 0.074
_refine_ls_extinction_method none
_refine_ls_goodness_of_fit_ref 1.048
_refine_ls_hydrogen_treatment constr
_refine_ls_matrix_type full
_refine_ls_number_parameters 361
_refine_ls_number_reflns 4861
_refine_ls_number_restraints 0
_refine_ls_restrained_S_all 1.048
_refine_ls_R_factor_all 0.0693
_refine_ls_R_factor_gt 0.0429
_refine_ls_shift/su_max 0.001
_refine_ls_shift/su_mean 0.000
_refine_ls_structure_factor_coef Fsqd
_refine_ls_weighting_details 'calc w=1/[\s^2^(Fo^2^)+(0.0415P)^2^+1.7846P] where P=(Fo^2^+2Fc^2^)/3'
_refine_ls_weighting_scheme calc
_refine_ls_wR_factor_gt 0.0909
_refine_ls_wR_factor_ref 0.1060
_reflns_number_gt 3564
_reflns_number_total 4861
_reflns_threshold_expression >2sigma(I)
_cod_data_source_file 1000001.cif
_cod_data_source_block PCOD1000001
_cod_depositor_comments
;
The following automatic conversions were performed:

data item '_symmetry_cell_setting' value 'Monoclinic' was changed to
'monoclinic' in accordance with the built-in table derived from the
CIF Core dictionary named 'cif_core.dic' version 2.4.5 last updated
on 2014-11-21.

data item '_exptl_crystal_density_meas' value 'not measured' was
changed to '?' -- the value is perceived as not measured.

Automatic conversion script
Id: cif_fix_values 6909 2019-04-08 15:41:33Z antanas 
;
_cod_original_sg_symbol_Hall -P2yn
_cod_original_sg_symbol_H-M P21/n
_cod_database_code 7233144

loop_
_symmetry_equiv_pos_as_xyz
'x, y, z'
'-x+1/2, y+1/2, -z+1/2'
'-x, -y, -z'
'x-1/2, -y-1/2, z-1/2'

loop_
_atom_site_label
_atom_site_type_symbol
_atom_site_fract_x
_atom_site_fract_y
_atom_site_fract_z
_atom_site_U_iso_or_equiv
_atom_site_adp_type
_atom_site_occupancy
_atom_site_symmetry_multiplicity
_atom_site_calc_flag
_atom_site_refinement_flags
_atom_site_disorder_assembly
_atom_site_disorder_group
S1 S 0.03841(9) 0.78211(8) 0.282942(16) 0.01909(15) Uani 1 1 d . . .
S2 S 0.06421(10) 0.80303(8) 0.194826(16) 0.01979(15) Uani 1 1 d . . .
F1 F 0.3814(2) 0.9120(2) 0.07641(4) 0.0272(4) Uani 1 1 d . . .
F2 F 0.3155(3) 1.0811(2) 0.01712(4) 0.0387(4) Uani 1 1 d . . .
F3 F -0.0317(3) 1.2273(2) 0.00335(4) 0.0425(5) Uani 1 1 d . . .
F4 F -0.3197(3) 1.1910(2) 0.04796(5) 0.0410(5) Uani 1 1 d . . .
F5 F -0.2581(2) 1.0192(2) 0.10698(4) 0.0340(4) Uani 1 1 d . . .
F6 F -0.3077(2) 0.9812(2) 0.37199(4) 0.0332(4) Uani 1 1 d . . .
F7 F -0.3422(3) 1.1426(2) 0.43276(5) 0.0388(4) Uani 1 1 d . . .
F8 F -0.0381(3) 1.1563(2) 0.47854(4) 0.0377(4) Uani 1 1 d . . .
F9 F 0.3010(2) 1.0105(2) 0.46326(4) 0.0355(4) Uani 1 1 d . . .
F10 F 0.3394(2) 0.8564(2) 0.40213(4) 0.0249(4) Uani 1 1 d . . .
O1 O -0.0838(3) 1.3991(2) 0.27779(5) 0.0267(4) Uani 1 1 d . . .
O2 O -0.0538(3) 1.4172(2) 0.20784(5) 0.0250(4) Uani 1 1 d . . .
O3 O 0.1766(3) 0.7223(2) 0.12491(5) 0.0273(4) Uani 1 1 d . . .
O4 O 0.0832(3) 0.6621(2) 0.35476(5) 0.0244(4) Uani 1 1 d . . .
C1 C 0.0145(4) 0.9006(3) 0.32037(6) 0.0188(5) Uani 1 1 d . . .
C2 C -0.0164(4) 1.0685(3) 0.31357(7) 0.0195(5) Uani 1 1 d . . .
H2 H -0.0325 1.1502 0.3305 0.023 Uiso 1 1 calc R . .
C3 C -0.0213(4) 1.1044(3) 0.27815(7) 0.0190(5) Uani 1 1 d . . .
C4 C 0.0090(3) 0.9614(3) 0.25843(7) 0.0184(5) Uani 1 1 d . . .
C5 C 0.0163(4) 0.9692(3) 0.22134(7) 0.0179(5) Uani 1 1 d . . .
C6 C -0.0097(4) 1.1200(3) 0.20355(7) 0.0183(5) Uani 1 1 d . . .
C7 C -0.0410(4) 1.2806(3) 0.22185(6) 0.0189(5) Uani 1 1 d . . .
C8 C -0.0518(4) 1.2708(3) 0.26197(7) 0.0194(5) Uani 1 1 d . . .
C9 C 0.0078(4) 1.0995(3) 0.16781(7) 0.0197(5) Uani 1 1 d . . .
H9 H -0.0074 1.1871 0.1519 0.024 Uiso 1 1 calc R . .
C10 C 0.0499(4) 0.9354(3) 0.15924(6) 0.0185(5) Uani 1 1 d . . .
C11 C 0.1016(4) 0.8612(3) 0.12627(7) 0.0209(6) Uani 1 1 d . . .
C12 C 0.0654(4) 0.9631(3) 0.09406(7) 0.0192(5) Uani 1 1 d . . .
C13 C 0.2071(4) 0.9806(3) 0.07014(7) 0.0217(6) Uani 1 1 d . . .
C14 C 0.1755(4) 1.0683(4) 0.03995(7) 0.0265(6) Uani 1 1 d . . .
C15 C -0.0002(5) 1.1417(4) 0.03259(7) 0.0291(7) Uani 1 1 d . . .
C16 C -0.1468(4) 1.1240(4) 0.05541(7) 0.0286(7) Uani 1 1 d . . .
C17 C -0.1120(4) 1.0365(4) 0.08568(7) 0.0240(6) Uani 1 1 d . . .
C18 C 0.0393(4) 0.8110(3) 0.35302(6) 0.0192(5) Uani 1 1 d . . .
C19 C 0.0167(4) 0.9111(3) 0.38585(7) 0.0203(5) Uani 1 1 d . . .
C20 C -0.1553(4) 0.9892(4) 0.39411(7) 0.0242(6) Uani 1 1 d . . .
C21 C -0.1746(4) 1.0708(4) 0.42518(7) 0.0267(6) Uani 1 1 d . . .
C22 C -0.0206(4) 1.0764(3) 0.44866(7) 0.0268(6) Uani 1 1 d . . .
C23 C 0.1517(4) 1.0018(3) 0.44098(7) 0.0237(6) Uani 1 1 d . . .
C24 C 0.1682(4) 0.9220(3) 0.40970(7) 0.0210(6) Uani 1 1 d . . .

loop_
_atom_site_aniso_label
_atom_site_aniso_U_11
_atom_site_aniso_U_22
_atom_site_aniso_U_33
_atom_site_aniso_U_23
_atom_site_aniso_U_13
_atom_site_aniso_U_12
S1 0.0230(3) 0.0153(3) 0.0191(3) 0.0021(2) 0.0028(2) 0.0018(3)
S2 0.0245(3) 0.0155(3) 0.0197(3) 0.0005(2) 0.0043(2) 0.0013(3)
F1 0.0226(8) 0.0321(9) 0.0274(9) 0.0001(7) 0.0060(6) 0.0027(7)
F2 0.0497(11) 0.0443(11) 0.0228(9) 0.0054(8) 0.0103(8) -0.0100(9)
F3 0.0723(14) 0.0316(10) 0.0224(9) 0.0050(7) -0.0140(9) -0.0008(10)
F4 0.0431(11) 0.0384(11) 0.0400(10) -0.0086(8) -0.0184(8) 0.0167(9)
F5 0.0204(8) 0.0507(11) 0.0310(9) -0.0064(8) 0.0030(7) 0.0048(8)
F6 0.0210(8) 0.0481(11) 0.0306(9) -0.0024(8) 0.0022(7) 0.0061(8)
F7 0.0363(10) 0.0430(11) 0.0379(10) -0.0031(8) 0.0145(8) 0.0149(9)
F8 0.0565(12) 0.0333(10) 0.0239(9) -0.0098(7) 0.0109(8) 0.0025(9)
F9 0.0370(10) 0.0402(11) 0.0287(9) -0.0065(8) -0.0069(8) -0.0029(8)
F10 0.0206(8) 0.0273(9) 0.0267(8) 0.0014(7) 0.0022(6) 0.0039(7)
O1 0.0331(11) 0.0181(10) 0.0285(10) -0.0033(8) -0.0027(8) 0.0024(8)
O2 0.0317(11) 0.0164(10) 0.0272(10) 0.0044(8) 0.0029(8) 0.0015(8)
O3 0.0365(11) 0.0219(10) 0.0238(10) 0.0003(8) 0.0065(8) 0.0065(9)
O4 0.0264(10) 0.0223(10) 0.0247(10) 0.0030(8) 0.0047(8) 0.0037(8)
C1 0.0167(12) 0.0210(14) 0.0189(13) -0.0003(10) 0.0025(10) -0.0001(11)
C2 0.0191(13) 0.0184(13) 0.0212(13) -0.0019(10) 0.0030(10) -0.0015(11)
C3 0.0163(12) 0.0181(13) 0.0226(13) 0.0012(10) 0.0004(10) -0.0011(10)
C4 0.0149(12) 0.0180(13) 0.0226(13) 0.0004(10) 0.0034(10) -0.0012(10)
C5 0.0160(12) 0.0155(13) 0.0222(13) -0.0006(10) 0.0008(10) -0.0018(10)
C6 0.0162(12) 0.0167(13) 0.0220(13) 0.0022(10) -0.0001(10) -0.0015(10)
C7 0.0155(12) 0.0187(13) 0.0226(13) 0.0012(11) 0.0003(10) -0.0016(11)
C8 0.0180(12) 0.0167(13) 0.0233(13) -0.0001(10) -0.0003(10) -0.0003(11)
C9 0.0197(13) 0.0184(13) 0.0212(13) 0.0062(10) 0.0023(10) -0.0004(11)
C10 0.0180(12) 0.0188(13) 0.0190(12) 0.0022(10) 0.0050(10) -0.0013(10)
C11 0.0218(13) 0.0207(14) 0.0202(13) 0.0010(10) 0.0028(10) -0.0019(11)
C12 0.0205(13) 0.0176(13) 0.0198(13) -0.0037(10) 0.0022(10) 0.0005(11)
C13 0.0239(14) 0.0198(14) 0.0216(13) -0.0032(11) 0.0020(11) 0.0003(11)
C14 0.0382(16) 0.0228(15) 0.0188(13) -0.0019(11) 0.0044(12) -0.0051(13)
C15 0.0465(18) 0.0196(14) 0.0204(14) 0.0001(11) -0.0091(13) -0.0005(13)
C16 0.0317(16) 0.0239(15) 0.0294(15) -0.0082(12) -0.0101(12) 0.0070(13)
C17 0.0243(14) 0.0250(15) 0.0228(14) -0.0084(11) 0.0010(11) 0.0026(12)
C18 0.0168(12) 0.0214(14) 0.0195(13) 0.0024(10) 0.0032(10) -0.0002(11)
C19 0.0228(13) 0.0194(13) 0.0189(13) 0.0039(10) 0.0039(10) -0.0004(11)
C20 0.0224(14) 0.0256(15) 0.0249(14) 0.0052(11) 0.0045(11) 0.0013(12)
C21 0.0260(15) 0.0237(15) 0.0312(15) 0.0030(12) 0.0109(12) 0.0045(12)
C22 0.0426(17) 0.0188(14) 0.0197(13) -0.0009(11) 0.0088(12) -0.0015(13)
C23 0.0290(15) 0.0195(14) 0.0225(13) 0.0029(11) 0.0006(11) -0.0024(12)
C24 0.0216(13) 0.0170(13) 0.0246(13) 0.0050(11) 0.0048(11) -0.0008(11)

loop_
_atom_type_symbol
_atom_type_description
_atom_type_scat_dispersion_real
_atom_type_scat_dispersion_imag
_atom_type_scat_source
C C 0.0033 0.0016 'International Tables Vol C Tables 4.2.6.8 and 6.1.1.4'
H H 0.0000 0.0000 'International Tables Vol C Tables 4.2.6.8 and 6.1.1.4'
O O 0.0106 0.0060 'International Tables Vol C Tables 4.2.6.8 and 6.1.1.4'
F F 0.0171 0.0103 'International Tables Vol C Tables 4.2.6.8 and 6.1.1.4'
S S 0.1246 0.1234 'International Tables Vol C Tables 4.2.6.8 and 6.1.1.4'

loop_
_geom_angle_atom_site_label_1
_geom_angle_atom_site_label_2
_geom_angle_atom_site_label_3
_geom_angle
_geom_angle_site_symmetry_1
_geom_angle_site_symmetry_3
C4 S1 C1 90.54(13) . .
C5 S2 C10 90.76(13) . .
C2 C1 C18 130.6(2) . .
C2 C1 S1 112.15(19) . .
C18 C1 S1 117.1(2) . .
C1 C2 C3 112.5(2) . .
C1 C2 H2 123.7 . .
C3 C2 H2 123.7 . .
C4 C3 C2 112.4(2) . .
C4 C3 C8 120.9(2) . .
C2 C3 C8 126.8(2) . .
C3 C4 C5 122.0(2) . .
C3 C4 S1 112.41(19) . .
C5 C4 S1 125.6(2) . .
C6 C5 C4 121.8(2) . .
C6 C5 S2 112.4(2) . .
C4 C5 S2 125.8(2) . .
C5 C6 C9 112.4(2) . .
C5 C6 C7 121.0(2) . .
C9 C6 C7 126.5(2) . .
O2 C7 C6 123.9(2) . .
O2 C7 C8 119.2(2) . .
C6 C7 C8 116.9(2) . .
O1 C8 C3 123.8(2) . .
O1 C8 C7 118.8(2) . .
C3 C8 C7 117.4(2) . .
C10 C9 C6 112.0(2) . .
C10 C9 H9 124.0 . .
C6 C9 H9 124.0 . .
C9 C10 C11 130.6(2) . .
C9 C10 S2 112.4(2) . .
C11 C10 S2 116.67(19) . .
O3 C11 C10 121.2(2) . .
O3 C11 C12 120.3(2) . .
C10 C11 C12 118.5(2) . .
C13 C12 C17 116.7(2) . .
C13 C12 C11 120.7(2) . .
C17 C12 C11 122.6(2) . .
F1 C13 C14 118.3(2) . .
F1 C13 C12 119.9(2) . .
C14 C13 C12 121.8(3) . .
F2 C14 C15 119.5(3) . .
F2 C14 C13 120.2(3) . .
C15 C14 C13 120.2(3) . .
F3 C15 C14 120.5(3) . .
F3 C15 C16 119.7(3) . .
C14 C15 C16 119.7(3) . .
F4 C16 C17 120.8(3) . .
F4 C16 C15 120.0(3) . .
C17 C16 C15 119.2(3) . .
F5 C17 C16 117.7(2) . .
F5 C17 C12 120.0(2) . .
C16 C17 C12 122.3(3) . .
O4 C18 C1 122.6(2) . .
O4 C18 C19 119.4(2) . .
C1 C18 C19 118.0(2) . .
C24 C19 C20 117.3(2) . .
C24 C19 C18 119.9(2) . .
C20 C19 C18 122.8(2) . .
F6 C20 C21 118.9(2) . .
F6 C20 C19 119.8(2) . .
C21 C20 C19 121.3(3) . .
F7 C21 C20 120.2(3) . .
F7 C21 C22 120.1(3) . .
C20 C21 C22 119.6(3) . .
F8 C22 C23 120.0(3) . .
F8 C22 C21 119.8(3) . .
C23 C22 C21 120.2(3) . .
F9 C23 C24 120.7(3) . .
F9 C23 C22 120.1(3) . .
C24 C23 C22 119.2(3) . .
F10 C24 C23 118.2(2) . .
F10 C24 C19 119.4(2) . .
C23 C24 C19 122.3(3) . .

loop_
_geom_bond_atom_site_label_1
_geom_bond_atom_site_label_2
_geom_bond_distance
_geom_bond_site_symmetry_2
S1 C4 1.711(3) .
S1 C1 1.740(3) .
S2 C5 1.705(3) .
S2 C10 1.731(3) .
F1 C13 1.341(3) .
F2 C14 1.345(3) .
F3 C15 1.331(3) .
F4 C16 1.335(3) .
F5 C17 1.340(3) .
F6 C20 1.341(3) .
F7 C21 1.338(3) .
F8 C22 1.330(3) .
F9 C23 1.328(3) .
F10 C24 1.340(3) .
O1 C8 1.207(3) .
O2 C7 1.207(3) .
O3 C11 1.213(3) .
O4 C18 1.213(3) .
C1 C2 1.363(4) .
C1 C18 1.455(3) .
C2 C3 1.403(4) .
C2 H2 0.9300 .
C3 C4 1.382(4) .
C3 C8 1.465(4) .
C4 C5 1.444(4) .
C5 C6 1.381(4) .
C6 C9 1.407(4) .
C6 C7 1.471(4) .
C7 C8 1.564(4) .
C9 C10 1.368(4) .
C9 H9 0.9300 .
C10 C11 1.464(4) .
C11 C12 1.500(4) .
C12 C13 1.386(4) .
C12 C17 1.389(4) .
C13 C14 1.372(4) .
C14 C15 1.371(4) .
C15 C16 1.382(4) .
C16 C17 1.376(4) .
C18 C19 1.512(4) .
C19 C24 1.379(4) .
C19 C20 1.392(4) .
C20 C21 1.378(4) .
C21 C22 1.381(4) .
C22 C23 1.376(4) .
C23 C24 1.376(4) .
